data_1545846
loop_
_publ_author_name
'Dubey, Ritesh'
'Mir, Niyaz A.'
'Desiraju, Gautam R.'

_publ_section_title
;
 Quaternary cocrystals: combinatorial synthetic strategies based on
 long-range synthon Aufbau modules (LSAM)
;
_journal_issue 2
_journal_name_full IUCrJ
_journal_page_first 102
_journal_page_last 107
_journal_paper_doi 10.1107/S2052252515023957
_journal_volume 3
_journal_year 2016
_chemical_formula_sum 'C44 H44 N6 O6'
_chemical_formula_weight 752.85
_chemical_name_systematic
;
 ?
;
_space_group_crystal_system triclinic
_space_group_IT_number 2
_space_group_name_Hall '-P 1'
_space_group_name_H-M_alt 'P -1'
_symmetry_space_group_name_Hall '-P 1'
_symmetry_space_group_name_H-M 'P -1'
_atom_sites_solution_hydrogens mixed
_audit_creation_method SHELXL-2013
_cell_angle_alpha 95.009(14)
_cell_angle_beta 95.415(11)
_cell_angle_gamma 101.04(2)
_cell_formula_units_Z 1
_cell_length_a 7.812(9)
_cell_length_b 8.763(10)
_cell_length_c 14.300(16)
_cell_measurement_temperature 150(2)
_cell_volume 950.9(19)
_computing_structure_refinement 'SHELXL-2013 (Sheldrick, 2013)'
_diffrn_ambient_temperature 150(2)
_diffrn_measured_fraction_theta_full 0.995
_diffrn_measured_fraction_theta_max 0.988
_diffrn_measurement_device_type 'Rigaku Mercury375R (2x2 bin mode)'
_diffrn_measurement_method 'profile data from \w-scans'
_diffrn_radiation_type MoK\a
_diffrn_radiation_wavelength 0.71073
_diffrn_reflns_av_R_equivalents 0.0664
_diffrn_reflns_av_unetI/netI 0.0575
_diffrn_reflns_Laue_measured_fraction_full 0.995
_diffrn_reflns_Laue_measured_fraction_max 0.988
_diffrn_reflns_limit_h_max 10
_diffrn_reflns_limit_h_min -10
_diffrn_reflns_limit_k_max 11
_diffrn_reflns_limit_k_min -11
_diffrn_reflns_limit_l_max 18
_diffrn_reflns_limit_l_min -18
_diffrn_reflns_number 10088
_diffrn_reflns_point_group_measured_fraction_full 0.995
_diffrn_reflns_point_group_measured_fraction_max 0.988
_diffrn_reflns_theta_full 25.242
_diffrn_reflns_theta_max 27.551
_diffrn_reflns_theta_min 1.439
_diffrn_source 'Sealed Tube'
_exptl_absorpt_coefficient_mu 0.089
_exptl_absorpt_correction_T_max 1.000
_exptl_absorpt_correction_T_min 0.801
_exptl_absorpt_correction_type multi-scan
_exptl_absorpt_process_details 'Jacobson, R. (1998) Private communication'
_exptl_crystal_colour Orange
_exptl_crystal_density_diffrn 1.315
_exptl_crystal_description Block
_exptl_crystal_F_000 398
_exptl_crystal_size_max 0.640
_exptl_crystal_size_mid 0.370
_exptl_crystal_size_min 0.240
_refine_diff_density_max 0.338
_refine_diff_density_min -0.373
_refine_diff_density_rms 0.081
_refine_ls_extinction_method none
_refine_ls_goodness_of_fit_ref 1.108
_refine_ls_hydrogen_treatment mixed
_refine_ls_matrix_type full
_refine_ls_number_parameters 266
_refine_ls_number_reflns 4348
_refine_ls_number_restraints 0
_refine_ls_restrained_S_all 1.108
_refine_ls_R_factor_all 0.0637
_refine_ls_R_factor_gt 0.0518
_refine_ls_shift/su_max 0.000
_refine_ls_shift/su_mean 0.000
_refine_ls_structure_factor_coef Fsqd
_refine_ls_weighting_details
;
 w=1/[\s^2^(Fo^2^)+(0.0917P)^2^+0.1007P]
 where P=(Fo^2^+2Fc^2^)/3
;
_refine_ls_weighting_scheme calc
_refine_ls_wR_factor_gt 0.1519
_refine_ls_wR_factor_ref 0.1708
_reflns_Friedel_coverage 0.000
_reflns_number_gt 3654
_reflns_number_total 4348
_reflns_threshold_expression 'I > 2\s(I)'
_cod_data_source_file hi5641.cif
_cod_data_source_block QS_PGL_TMP_PHE_DPE
_cod_depositor_comments
;
The following automatic conversions were performed:

'_exptl_absorpt_correction_type' value 'Multi-scan' changed to
'multi-scan' according to
/home/data/users/saulius/crontab/automatic-downloads/rss-feeds/IUCr/lib/dictionaries/cif_core.dic
dictionary named 'cif_core.dic' version 2.4.2 from 2011-04-26.

Automatic conversion script
Id: cif_fix_values 4973 2017-02-22 13:04:09Z antanas 
;
_cod_database_code 1545846
_shelx_space_group_comment
;
The symmetry employed for this shelxl refinement is uniquely defined
by the following loop, which should always be used as a source of
symmetry information in preference to the above space-group names.
They are only intended as comments.
;
_shelx_estimated_absorpt_t_min 0.945
_shelx_estimated_absorpt_t_max 0.979
_shelxl_version_number 2013-2

loop_
_space_group_symop_operation_xyz
'x, y, z'
'-x, -y, -z'

loop_
_atom_site_label
_atom_site_type_symbol
_atom_site_fract_x
_atom_site_fract_y
_atom_site_fract_z
_atom_site_U_iso_or_equiv
_atom_site_adp_type
_atom_site_occupancy
_atom_site_site_symmetry_order
_atom_site_calc_flag
_atom_site_refinement_flags_posn
_atom_site_refinement_flags_adp
H22B H -0.576(4) 0.421(4) 1.077(2) 0.087(9) Uiso 1 1 d . .
H22A H -0.457(3) 0.603(3) 1.088(2) 0.072(8) Uiso 1 1 d . .
O1 O 0.06489(15) 0.14728(14) 0.67499(9) 0.0384(3) Uani 1 1 d . .
H1O H 0.0590 0.2187 0.6400 0.058 Uiso 1 1 calc R U
O2 O -0.25825(16) -0.12950(14) 0.89622(8) 0.0369(3) Uani 1 1 d . .
H2O H -0.1731 -0.1753 0.8973 0.055 Uiso 1 1 calc R U
O3 O -0.50913(15) 0.23058(15) 0.73087(9) 0.0374(3) Uani 1 1 d . .
H3O H -0.4979 0.2785 0.6827 0.056 Uiso 1 1 calc R U
C6 C -0.22141(19) 0.19463(16) 0.70024(10) 0.0265(3) Uani 1 1 d . .
H6 H -0.2152 0.2682 0.6550 0.032 Uiso 1 1 calc R U
C2 C -0.0905(2) 0.01131(17) 0.78597(11) 0.0282(3) Uani 1 1 d . .
H2 H 0.0052 -0.0389 0.7994 0.034 Uiso 1 1 calc R U
C4 C -0.3798(2) 0.05217(17) 0.81357(10) 0.0286(3) Uani 1 1 d . .
H4 H -0.4815 0.0291 0.8455 0.034 Uiso 1 1 calc R U
C1 C -0.08287(19) 0.11928(16) 0.71986(11) 0.0266(3) Uani 1 1 d . .
C5 C -0.36904(19) 0.16068(17) 0.74777(11) 0.0271(3) Uani 1 1 d . .
C3 C -0.2401(2) -0.02197(17) 0.83202(10) 0.0273(3) Uani 1 1 d . .
N3 N -0.0059(2) 0.29841(17) 1.09074(10) 0.0383(4) Uani 1 1 d . .
C18 C -0.1447(2) 0.5198(2) 1.10294(12) 0.0380(4) Uani 1 1 d . .
H18 H -0.1335 0.6287 1.1205 0.046 Uiso 1 1 calc R U
C20 C -0.3129(3) 0.2705(2) 1.03948(12) 0.0403(4) Uani 1 1 d . .
H20 H -0.4201 0.2038 1.0128 0.048 Uiso 1 1 calc R U
C19 C -0.3066(2) 0.4291(2) 1.06520(11) 0.0374(4) Uani 1 1 d . .
C17 C 0.0006(2) 0.4510(2) 1.11491(12) 0.0384(4) Uani 1 1 d . .
H17 H 0.1097 0.5148 1.1415 0.046 Uiso 1 1 calc R U
C21 C -0.1626(3) 0.2121(2) 1.05310(12) 0.0405(4) Uani 1 1 d . .
H21 H -0.1696 0.1040 1.0348 0.049 Uiso 1 1 calc R U
C22 C -0.4707(3) 0.4951(3) 1.05194(13) 0.0454(5) Uani 1 1 d . .
N1 N 0.47831(16) 0.59520(14) 0.42967(9) 0.0265(3) Uani 1 1 d . .
C7 C 0.3074(2) 0.3799(2) 0.32048(12) 0.0370(4) Uani 1 1 d . .
H7A H 0.3253 0.4612 0.2774 0.055 Uiso 1 1 calc R U
H7B H 0.1822 0.3507 0.3276 0.055 Uiso 1 1 calc R U
H7C H 0.3487 0.2880 0.2946 0.055 Uiso 1 1 calc R U
C8 C 0.40889(19) 0.44127(17) 0.41530(10) 0.0256(3) Uani 1 1 d . .
C9 C 0.56859(18) 0.65521(16) 0.51370(11) 0.0251(3) Uani 1 1 d . .
C10 C 0.6414(2) 0.82867(18) 0.52753(13) 0.0371(4) Uani 1 1 d . .
H10A H 0.6201 0.8733 0.4680 0.056 Uiso 1 1 calc R U
H10B H 0.7680 0.8477 0.5472 0.056 Uiso 1 1 calc R U
H10C H 0.5835 0.8779 0.5764 0.056 Uiso 1 1 calc R U
N2 N 0.03971(17) 0.37846(14) 0.55175(9) 0.0271(3) Uani 1 1 d . .
C13 C 0.10393(19) 0.53013(16) 0.58380(10) 0.0253(3) Uani 1 1 d . .
C12 C 0.2134(2) 0.56851(18) 0.67155(11) 0.0310(3) Uani 1 1 d . .
H12 H 0.2417 0.4881 0.7069 0.037 Uiso 1 1 calc R U
C14 C -0.06428(19) 0.34700(17) 0.46911(11) 0.0265(3) Uani 1 1 d . .
C16 C -0.2371(2) 0.15554(18) 0.34724(12) 0.0334(4) Uani 1 1 d . .
H16 H -0.2826 0.0497 0.3227 0.040 Uiso 1 1 calc R U
C15 C -0.1340(2) 0.18854(17) 0.43183(12) 0.0315(4) Uani 1 1 d . .
H15 H -0.1085 0.1058 0.4660 0.038 Uiso 1 1 calc R U
C11 C 0.2771(2) 0.7220(2) 0.70436(12) 0.0340(4) Uani 1 1 d . .
H11 H 0.3497 0.7474 0.7629 0.041 Uiso 1 1 calc R U

loop_
_atom_site_aniso_label
_atom_site_aniso_U_11
_atom_site_aniso_U_22
_atom_site_aniso_U_33
_atom_site_aniso_U_23
_atom_site_aniso_U_13
_atom_site_aniso_U_12
O1 0.0361(6) 0.0355(6) 0.0523(8) 0.0249(5) 0.0146(5) 0.0154(5)
O2 0.0469(7) 0.0343(6) 0.0350(6) 0.0183(5) 0.0091(5) 0.0134(5)
O3 0.0338(6) 0.0451(7) 0.0401(7) 0.0173(5) 0.0061(5) 0.0184(5)
C6 0.0325(7) 0.0209(7) 0.0270(7) 0.0068(5) 0.0008(6) 0.0067(6)
C2 0.0318(7) 0.0239(7) 0.0300(8) 0.0069(6) -0.0008(6) 0.0085(6)
C4 0.0305(7) 0.0283(7) 0.0262(7) 0.0044(6) 0.0031(6) 0.0036(6)
C1 0.0291(7) 0.0207(7) 0.0295(8) 0.0044(6) 0.0012(6) 0.0039(6)
C5 0.0288(7) 0.0258(7) 0.0261(7) 0.0014(6) -0.0027(6) 0.0078(6)
C3 0.0367(8) 0.0214(7) 0.0233(7) 0.0058(5) 0.0000(6) 0.0048(6)
N3 0.0498(8) 0.0396(8) 0.0306(7) 0.0136(6) 0.0032(6) 0.0184(7)
C18 0.0579(11) 0.0319(8) 0.0267(8) 0.0077(6) 0.0015(7) 0.0148(8)
C20 0.0498(10) 0.0385(9) 0.0321(9) 0.0033(7) -0.0028(7) 0.0118(8)
C19 0.0529(10) 0.0393(9) 0.0243(8) 0.0069(6) 0.0005(7) 0.0201(8)
C17 0.0487(10) 0.0376(9) 0.0304(8) 0.0125(7) 0.0004(7) 0.0100(8)
C21 0.0587(11) 0.0342(9) 0.0318(8) 0.0055(7) 0.0010(8) 0.0184(8)
C22 0.0554(11) 0.0550(11) 0.0311(9) 0.0064(8) -0.0005(8) 0.0263(10)
N1 0.0309(6) 0.0230(6) 0.0267(6) 0.0045(5) 0.0007(5) 0.0089(5)
C7 0.0425(9) 0.0355(8) 0.0300(8) 0.0000(7) -0.0062(7) 0.0071(7)
C8 0.0277(7) 0.0236(7) 0.0257(7) 0.0012(5) 0.0002(5) 0.0081(6)
C9 0.0256(7) 0.0203(6) 0.0297(7) 0.0010(5) 0.0011(6) 0.0069(5)
C10 0.0413(9) 0.0206(7) 0.0471(10) 0.0023(7) 0.0004(7) 0.0035(6)
N2 0.0324(6) 0.0210(6) 0.0302(7) 0.0088(5) 0.0081(5) 0.0064(5)
C13 0.0304(7) 0.0216(7) 0.0269(7) 0.0069(5) 0.0094(6) 0.0076(6)
C12 0.0384(8) 0.0304(8) 0.0269(8) 0.0078(6) 0.0071(6) 0.0103(7)
C14 0.0299(7) 0.0212(7) 0.0310(8) 0.0078(6) 0.0095(6) 0.0063(6)
C16 0.0365(8) 0.0236(7) 0.0394(9) -0.0002(6) 0.0060(7) 0.0047(6)
C15 0.0362(8) 0.0196(7) 0.0401(9) 0.0075(6) 0.0055(7) 0.0062(6)
C11 0.0381(8) 0.0339(8) 0.0300(8) 0.0011(6) 0.0040(6) 0.0080(7)

loop_
_atom_type_symbol
_atom_type_description
_atom_type_scat_dispersion_real
_atom_type_scat_dispersion_imag
_atom_type_scat_source
C C 0.0033 0.0016 'International Tables Vol C Tables 4.2.6.8 and 6.1.1.4'
H H 0.0000 0.0000 'International Tables Vol C Tables 4.2.6.8 and 6.1.1.4'
N N 0.0061 0.0033 'International Tables Vol C Tables 4.2.6.8 and 6.1.1.4'
O O 0.0106 0.0060 'International Tables Vol C Tables 4.2.6.8 and 6.1.1.4'

loop_
_geom_angle_atom_site_label_1
_geom_angle_atom_site_label_2
_geom_angle_atom_site_label_3
_geom_angle
_geom_angle_site_symmetry_1
_geom_angle_site_symmetry_3
C1 O1 H1O 109.5 . .
C3 O2 H2O 109.5 . .
C5 O3 H3O 109.5 . .
C5 C6 C1 119.01(15) . .
C5 C6 H6 120.5 . .
C1 C6 H6 120.5 . .
C3 C2 C1 119.02(14) . .
C3 C2 H2 120.5 . .
C1 C2 H2 120.5 . .
C3 C4 C5 119.18(15) . .
C3 C4 H4 120.4 . .
C5 C4 H4 120.4 . .
O1 C1 C6 121.58(15) . .
O1 C1 C2 117.42(14) . .
C6 C1 C2 121.00(15) . .
O3 C5 C6 121.44(15) . .
O3 C5 C4 117.67(14) . .
C6 C5 C4 120.89(14) . .
O2 C3 C4 116.93(14) . .
O2 C3 C2 122.17(14) . .
C4 C3 C2 120.90(15) . .
C17 N3 C21 116.70(16) . .
C17 C18 C19 119.85(18) . .
C17 C18 H18 120.1 . .
C19 C18 H18 120.1 . .
C21 C20 C19 119.34(18) . .
C21 C20 H20 120.3 . .
C19 C20 H20 120.3 . .
C18 C19 C20 117.05(17) . .
C18 C19 C22 122.81(18) . .
C20 C19 C22 120.14(18) . .
N3 C17 C18 123.03(17) . .
N3 C17 H17 118.5 . .
C18 C17 H17 118.5 . .
N3 C21 C20 124.02(18) . .
N3 C21 H21 118.0 . .
C20 C21 H21 118.0 . .
C19 C22 C22 112.4(2) . 2_467
C19 C22 H22B 109.7(16) . .
C22 C22 H22B 106.1(16) 2_467 .
C19 C22 H22A 112.4(15) . .
C22 C22 H22A 108.5(16) 2_467 .
H22B C22 H22A 107(2) . .
C9 N1 C8 119.01(13) . .
C8 C7 H7A 109.5 . .
C8 C7 H7B 109.5 . .
H7A C7 H7B 109.5 . .
C8 C7 H7C 109.5 . .
H7A C7 H7C 109.5 . .
H7B C7 H7C 109.5 . .
N1 C8 C9 120.54(14) . 2_666
N1 C8 C7 117.04(13) . .
C9 C8 C7 122.42(15) 2_666 .
N1 C9 C8 120.44(15) . 2_666
N1 C9 C10 117.33(14) . .
C8 C9 C10 122.23(15) 2_666 .
C9 C10 H10A 109.5 . .
C9 C10 H10B 109.5 . .
H10A C10 H10B 109.5 . .
C9 C10 H10C 109.5 . .
H10A C10 H10C 109.5 . .
H10B C10 H10C 109.5 . .
C14 N2 C13 117.66(13) . .
N2 C13 C12 119.42(13) . .
N2 C13 C14 121.06(15) . 2_566
C12 C13 C14 119.52(15) . 2_566
C11 C12 C13 119.41(14) . .
C11 C12 H12 120.3 . .
C13 C12 H12 120.3 . .
N2 C14 C15 119.77(14) . .
N2 C14 C13 121.28(14) . 2_566
C15 C14 C13 118.94(16) . 2_566
C15 C16 C11 120.56(15) . 2_566
C15 C16 H16 119.7 . .
C11 C16 H16 119.7 2_566 .
C16 C15 C14 120.16(14) . .
C16 C15 H15 119.9 . .
C14 C15 H15 119.9 . .
C12 C11 C16 121.40(17) . 2_566
C12 C11 H11 119.3 . .
C16 C11 H11 119.3 2_566 .

loop_
_geom_bond_atom_site_label_1
_geom_bond_atom_site_label_2
_geom_bond_distance
_geom_bond_site_symmetry_2
O1 C1 1.365(2) .
O1 H1O 0.8400 .
O2 C3 1.369(2) .
O2 H2O 0.8400 .
O3 C5 1.365(2) .
O3 H3O 0.8400 .
C6 C5 1.390(3) .
C6 C1 1.391(2) .
C6 H6 0.9500 .
C2 C3 1.391(3) .
C2 C1 1.392(2) .
C2 H2 0.9500 .
C4 C3 1.389(2) .
C4 C5 1.392(2) .
C4 H4 0.9500 .
N3 C17 1.341(3) .
N3 C21 1.345(3) .
C18 C17 1.387(3) .
C18 C19 1.391(3) .
C18 H18 0.9500 .
C20 C21 1.373(3) .
C20 C19 1.397(3) .
C20 H20 0.9500 .
C19 C22 1.507(3) .
C17 H17 0.9500 .
C21 H21 0.9500 .
C22 C22 1.527(4) 2_467
C22 H22B 1.06(3) .
C22 H22A 1.02(3) .
N1 C9 1.344(2) .
N1 C8 1.344(2) .
C7 C8 1.504(2) .
C7 H7A 0.9800 .
C7 H7B 0.9800 .
C7 H7C 0.9800 .
C8 C9 1.396(2) 2_666
C9 C8 1.396(2) 2_666
C9 C10 1.506(3) .
C10 H10A 0.9800 .
C10 H10B 0.9800 .
C10 H10C 0.9800 .
N2 C14 1.345(2) .
N2 C13 1.350(2) .
C13 C12 1.426(2) .
C13 C14 1.433(2) 2_566
C12 C11 1.366(3) .
C12 H12 0.9500 .
C14 C15 1.426(2) .
C14 C13 1.433(2) 2_566
C16 C15 1.365(3) .
C16 C11 1.420(3) 2_566
C16 H16 0.9500 .
C15 H15 0.9500 .
C11 C16 1.420(3) 2_566
C11 H11 0.9500 .

loop_
_geom_hbond_atom_site_label_D
_geom_hbond_atom_site_label_H
_geom_hbond_atom_site_label_A
_geom_hbond_distance_DH
_geom_hbond_distance_HA
_geom_hbond_distance_DA
_geom_hbond_angle_DHA
_geom_hbond_site_symmetry_A
O1 H1O N2 0.84 1.98 2.821(3) 176.9 .
O2 H2O N3 0.84 1.93 2.762(3) 172.8 2_557
O3 H3O N1 0.84 2.03 2.870(3) 176.4 2_566
C6 H6 N2 0.95 2.67 3.379(3) 131.6 .
O1 H1O N2 0.84 1.98 2.821(3) 176.9 .
O2 H2O N3 0.84 1.93 2.762(3) 172.8 2_557
O3 H3O N1 0.84 2.03 2.870(3) 176.4 2_566
C6 H6 N2 0.95 2.67 3.379(3) 131.6 .

loop_
_geom_torsion_atom_site_label_1
_geom_torsion_atom_site_label_2
_geom_torsion_atom_site_label_3
_geom_torsion_atom_site_label_4
_geom_torsion
_geom_torsion_site_symmetry_1
_geom_torsion_site_symmetry_4
C5 C6 C1 O1 179.61(14) . .
C5 C6 C1 C2 0.0(2) . .
C3 C2 C1 O1 -179.02(13) . .
C3 C2 C1 C6 0.6(2) . .
C1 C6 C5 O3 -179.64(13) . .
C1 C6 C5 C4 -0.5(2) . .
C3 C4 C5 O3 179.56(13) . .
C3 C4 C5 C6 0.4(2) . .
C5 C4 C3 O2 -179.01(13) . .
C5 C4 C3 C2 0.2(2) . .
C1 C2 C3 O2 178.47(13) . .
C1 C2 C3 C4 -0.7(2) . .
C17 C18 C19 C20 -1.1(2) . .
C17 C18 C19 C22 178.76(16) . .
C21 C20 C19 C18 0.6(2) . .
C21 C20 C19 C22 -179.23(17) . .
C21 N3 C17 C18 0.2(2) . .
C19 C18 C17 N3 0.7(3) . .
C17 N3 C21 C20 -0.7(3) . .
C19 C20 C21 N3 0.3(3) . .
C18 C19 C22 C22 108.6(3) . 2_467
C20 C19 C22 C22 -71.6(3) . 2_467
C9 N1 C8 C9 -0.5(2) . 2_666
C9 N1 C8 C7 179.39(13) . .
C8 N1 C9 C8 0.5(2) . 2_666
C8 N1 C9 C10 -178.91(13) . .
C14 N2 C13 C12 179.42(13) . .
C14 N2 C13 C14 -0.8(2) . 2_566
N2 C13 C12 C11 -179.45(14) . .
C14 C13 C12 C11 0.7(2) 2_566 .
C13 N2 C14 C15 179.39(13) . .
C13 N2 C14 C13 0.8(2) . 2_566
C11 C16 C15 C14 -0.3(2) 2_566 .
N2 C14 C15 C16 -178.89(14) . .
C13 C14 C15 C16 -0.2(2) 2_566 .
C13 C12 C11 C16 -0.2(2) . 2_566
